data_7234760
loop_
_publ_author_name
'Hsieh, Wan-Chi'
'Manjappa, Kiran B.'
'Yang, Ding-Yah'

_publ_section_title
;
 Structural tuning enables piezochromic and photochemical properties in
 N-aryl-\b-enaminones
;
_journal_issue 58
_journal_name_full 'RSC Advances'
_journal_page_first 34088
_journal_paper_doi 10.1039/C9RA07598D
_journal_volume 9
_journal_year 2019
_chemical_formula_moiety 'C26 H25 N3 O3'
_chemical_formula_sum 'C26 H25 N3 O3'
_chemical_formula_weight 427.49
_space_group_crystal_system triclinic
_space_group_IT_number 2
_space_group_name_Hall '-P 1'
_space_group_name_H-M_alt 'P -1'
_symmetry_cell_setting triclinic
_symmetry_space_group_name_Hall '-P 1'
_symmetry_space_group_name_H-M 'P -1'
_atom_sites_solution_hydrogens mixed
_audit_creation_method SHELXL-2014/7
_audit_update_record
;
2019-05-01 deposited with the CCDC.    2019-10-14 downloaded from the CCDC.
;
_cell_angle_alpha 91.4149(17)
_cell_angle_beta 101.2974(16)
_cell_angle_gamma 104.8661(16)
_cell_formula_units_Z 2
_cell_length_a 6.5794(3)
_cell_length_b 11.6584(6)
_cell_length_c 14.6736(8)
_cell_measurement_reflns_used 9945
_cell_measurement_temperature 150(2)
_cell_measurement_theta_max 27.144
_cell_measurement_theta_min 3.247
_cell_volume 1063.45(9)
_computing_cell_refinement 'SAINT V7.34A (Bruker AXS, 2006)'
_computing_data_collection 'APEX2 (Bruker AXS, 2010)'
_computing_data_reduction 'SAINT V7.34A (Bruker AXS, 2006)'
_computing_molecular_graphics 'Bruker SHELXTL'
_computing_publication_material 'Bruker SHELXTL'
_computing_structure_refinement 'SHELXL-2014/7 (Sheldrick, 2014)'
_computing_structure_solution 'SHELXL-2014/7 (Sheldrick, 2014)'
_diffrn_ambient_temperature 150(2)
_diffrn_measured_fraction_theta_full 0.999
_diffrn_measured_fraction_theta_max 0.995
_diffrn_measurement_device_type 'Bruker APEX-II CCD'
_diffrn_measurement_method '\f and \w scans'
_diffrn_radiation_probe x-ray
_diffrn_radiation_type MoK\a
_diffrn_radiation_wavelength 0.71073
_diffrn_reflns_av_R_equivalents 0.0283
_diffrn_reflns_av_unetI/netI 0.0219
_diffrn_reflns_Laue_measured_fraction_full 0.999
_diffrn_reflns_Laue_measured_fraction_max 0.995
_diffrn_reflns_limit_h_max 8
_diffrn_reflns_limit_h_min -7
_diffrn_reflns_limit_k_max 14
_diffrn_reflns_limit_k_min -14
_diffrn_reflns_limit_l_max 18
_diffrn_reflns_limit_l_min -18
_diffrn_reflns_number 21868
_diffrn_reflns_point_group_measured_fraction_full 0.999
_diffrn_reflns_point_group_measured_fraction_max 0.995
_diffrn_reflns_theta_full 25.242
_diffrn_reflns_theta_max 27.143
_diffrn_reflns_theta_min 3.247
_exptl_absorpt_coefficient_mu 0.089
_exptl_absorpt_correction_T_max 0.9281
_exptl_absorpt_correction_T_min 0.8930
_exptl_absorpt_correction_type multi-scan
_exptl_absorpt_process_details 'SADABS V2012/1 (Bruker AXS Inc.)'
_exptl_crystal_colour yellow
_exptl_crystal_density_diffrn 1.335
_exptl_crystal_description parallelepiped
_exptl_crystal_F_000 452
_exptl_crystal_size_max 0.500
_exptl_crystal_size_mid 0.390
_exptl_crystal_size_min 0.260
_refine_diff_density_max 0.233
_refine_diff_density_min -0.254
_refine_diff_density_rms 0.053
_refine_ls_extinction_method none
_refine_ls_goodness_of_fit_ref 1.023
_refine_ls_hydrogen_treatment mixed
_refine_ls_matrix_type full
_refine_ls_number_parameters 293
_refine_ls_number_reflns 4698
_refine_ls_number_restraints 0
_refine_ls_restrained_S_all 1.023
_refine_ls_R_factor_all 0.0490
_refine_ls_R_factor_gt 0.0406
_refine_ls_shift/su_max 0.000
_refine_ls_shift/su_mean 0.000
_refine_ls_structure_factor_coef Fsqd
_refine_ls_weighting_details 'w=1/[\s^2^(Fo^2^)+(0.0642P)^2^+0.4399P] where P=(Fo^2^+2Fc^2^)/3'
_refine_ls_weighting_scheme calc
_refine_ls_wR_factor_gt 0.1103
_refine_ls_wR_factor_ref 0.1182
_reflns_Friedel_coverage 0.000
_reflns_number_gt 3997
_reflns_number_total 4698
_reflns_threshold_expression 'I > 2\s(I)'
_cod_data_source_file c9ra07598d2.cif
_cod_data_source_block jm131
_cod_depositor_comments
;
The following automatic conversions were performed:

'_symmetry_cell_setting' value 'Triclinic' changed to 'triclinic'
according to
/home/data/users/saulius/crontab/automatic-downloads/rss-feeds/RSC/lib/dictionaries/cif_core.dic
dictionary named 'cif_core.dic' version 2.4.2 from 2011-04-26.

Automatic conversion script
Id: cif_fix_values 4973 2017-02-22 13:04:09Z antanas 
;
_cod_original_sg_symbol_H-M P-1
_cod_database_code 7234760
_shelx_shelxl_version_number 2014/7
_shelx_space_group_comment
; 
The symmetry employed for this shelxl refinement is uniquely defined 
by the following loop, which should always be used as a source of 
symmetry information in preference to the above space-group names. 
They are only intended as comments. 
;
_shelx_estimated_absorpt_t_min 0.957
_shelx_estimated_absorpt_t_max 0.977

loop_
_space_group_symop_operation_xyz
'x, y, z'
'-x, -y, -z'

loop_
_atom_site_label
_atom_site_type_symbol
_atom_site_fract_x
_atom_site_fract_y
_atom_site_fract_z
_atom_site_U_iso_or_equiv
_atom_site_adp_type
_atom_site_occupancy
_atom_site_site_symmetry_order
_atom_site_calc_flag
_atom_site_refinement_flags_posn
_atom_site_refinement_flags_adp
O1 O 0.05673(14) 0.08480(8) 0.90133(6) 0.0235(2) Uani 1 1 d . .
O2 O 0.05216(15) -0.02150(8) 0.63278(6) 0.0250(2) Uani 1 1 d . .
O3 O 0.39495(16) 0.18547(10) 0.92548(7) 0.0353(3) Uani 1 1 d . .
N1 N 0.42345(18) 0.13057(10) 0.64586(8) 0.0224(2) Uani 1 1 d . .
H1A H 0.313(3) 0.0594(18) 0.6200(14) 0.050(5) Uiso 1 1 d . .
N2 N 0.91897(19) 0.38360(10) 0.40633(8) 0.0263(3) Uani 1 1 d . .
N3 N 0.98683(19) 0.59895(10) 0.91145(8) 0.0269(3) Uani 1 1 d . .
C1 C -0.12511(19) 0.00983(11) 0.84690(9) 0.0188(2) Uani 1 1 d . .
C2 C -0.3014(2) -0.02633(12) 0.88852(9) 0.0238(3) Uani 1 1 d . .
H2A H -0.2947 0.0020 0.9506 0.029 Uiso 1 1 calc R U
C3 C -0.4862(2) -0.10421(12) 0.83776(10) 0.0269(3) Uani 1 1 d . .
H3A H -0.6081 -0.1295 0.8652 0.032 Uiso 1 1 calc R U
C4 C -0.4964(2) -0.14633(12) 0.74680(10) 0.0275(3) Uani 1 1 d . .
H4A H -0.6241 -0.2008 0.7130 0.033 Uiso 1 1 calc R U
C5 C -0.3216(2) -0.10917(11) 0.70587(9) 0.0235(3) Uani 1 1 d . .
H5A H -0.3292 -0.1378 0.6438 0.028 Uiso 1 1 calc R U
C6 C -0.13241(19) -0.02917(10) 0.75575(8) 0.0184(3) Uani 1 1 d . .
C7 C 0.0549(2) 0.01663(10) 0.71350(8) 0.0185(2) Uani 1 1 d . .
C8 C 0.23124(19) 0.10753(11) 0.76847(8) 0.0190(3) Uani 1 1 d . .
C9 C 0.2420(2) 0.13136(11) 0.86747(9) 0.0219(3) Uani 1 1 d . .
C10 C 0.40391(19) 0.17053(11) 0.72838(9) 0.0188(2) Uani 1 1 d . .
C11 C 0.5542(2) 0.19661(11) 0.58713(9) 0.0202(3) Uani 1 1 d . .
C12 C 0.7027(2) 0.14975(11) 0.55461(9) 0.0213(3) Uani 1 1 d . .
H12A H 0.7212 0.0750 0.5733 0.026 Uiso 1 1 calc R U
C13 C 0.8244(2) 0.21071(11) 0.49515(9) 0.0209(3) Uani 1 1 d . .
H13A H 0.9270 0.1778 0.4744 0.025 Uiso 1 1 calc R U
C14 C 0.7983(2) 0.32077(11) 0.46495(8) 0.0195(3) Uani 1 1 d . .
C15 C 0.6445(2) 0.36566(12) 0.49785(9) 0.0237(3) Uani 1 1 d . .
H15A H 0.6218 0.4393 0.4783 0.028 Uiso 1 1 calc R U
C16 C 0.5260(2) 0.30466(12) 0.55798(9) 0.0240(3) Uani 1 1 d . .
H16A H 0.4240 0.3372 0.5796 0.029 Uiso 1 1 calc R U
C17 C 1.0668(2) 0.33440(13) 0.36722(10) 0.0287(3) Uani 1 1 d . .
H17A H 1.1376 0.3913 0.3277 0.043 Uiso 1 1 calc R U
H17B H 1.1754 0.3187 0.4177 0.043 Uiso 1 1 calc R U
H17C H 0.9876 0.2599 0.3298 0.043 Uiso 1 1 calc R U
C18 C 0.8495(2) 0.47918(13) 0.35913(10) 0.0305(3) Uani 1 1 d . .
H18A H 0.9509 0.5149 0.3203 0.046 Uiso 1 1 calc R U
H18B H 0.7059 0.4473 0.3197 0.046 Uiso 1 1 calc R U
H18C H 0.8447 0.5399 0.4055 0.046 Uiso 1 1 calc R U
C19 C 0.55784(19) 0.28256(10) 0.77378(8) 0.0179(2) Uani 1 1 d . .
C20 C 0.77866(19) 0.29456(11) 0.79569(9) 0.0189(2) Uani 1 1 d . .
H20A H 0.8326 0.2305 0.7792 0.023 Uiso 1 1 calc R U
C21 C 0.92019(19) 0.39823(11) 0.84101(9) 0.0197(3) Uani 1 1 d . .
H21A H 1.0694 0.4031 0.8570 0.024 Uiso 1 1 calc R U
C22 C 0.8478(2) 0.49680(11) 0.86399(8) 0.0198(3) Uani 1 1 d . .
C23 C 0.6253(2) 0.48548(11) 0.83771(9) 0.0230(3) Uani 1 1 d . .
H23A H 0.5712 0.5514 0.8490 0.028 Uiso 1 1 calc R U
C24 C 0.4849(2) 0.37961(11) 0.79578(9) 0.0220(3) Uani 1 1 d . .
H24A H 0.3349 0.3729 0.7816 0.026 Uiso 1 1 calc R U
C25 C 1.2172(2) 0.61477(13) 0.92766(10) 0.0292(3) Uani 1 1 d . .
H25A H 1.2915 0.6920 0.9622 0.044 Uiso 1 1 calc R U
H25B H 1.2547 0.5510 0.9640 0.044 Uiso 1 1 calc R U
H25C H 1.2611 0.6121 0.8677 0.044 Uiso 1 1 calc R U
C26 C 0.9121(3) 0.70392(13) 0.92474(12) 0.0364(4) Uani 1 1 d . .
H26A H 1.0316 0.7679 0.9598 0.055 Uiso 1 1 calc R U
H26B H 0.8579 0.7299 0.8639 0.055 Uiso 1 1 calc R U
H26C H 0.7965 0.6848 0.9596 0.055 Uiso 1 1 calc R U

loop_
_atom_site_aniso_label
_atom_site_aniso_U_11
_atom_site_aniso_U_22
_atom_site_aniso_U_33
_atom_site_aniso_U_23
_atom_site_aniso_U_13
_atom_site_aniso_U_12
O1 0.0214(5) 0.0283(5) 0.0165(4) -0.0006(4) 0.0053(3) -0.0018(4)
O2 0.0275(5) 0.0236(5) 0.0222(5) -0.0041(4) 0.0089(4) 0.0016(4)
O3 0.0276(5) 0.0469(6) 0.0193(5) -0.0005(4) 0.0031(4) -0.0102(5)
N1 0.0243(6) 0.0201(5) 0.0228(6) 0.0009(4) 0.0106(4) 0.0018(4)
N2 0.0305(6) 0.0277(6) 0.0257(6) 0.0076(5) 0.0144(5) 0.0099(5)
N3 0.0270(6) 0.0207(5) 0.0304(6) -0.0035(4) 0.0056(5) 0.0025(4)
C1 0.0190(6) 0.0170(6) 0.0194(6) 0.0035(4) 0.0027(5) 0.0037(5)
C2 0.0255(7) 0.0254(6) 0.0209(6) 0.0043(5) 0.0078(5) 0.0051(5)
C3 0.0204(6) 0.0287(7) 0.0316(7) 0.0090(6) 0.0099(5) 0.0027(5)
C4 0.0210(6) 0.0257(7) 0.0308(7) 0.0034(5) 0.0025(5) -0.0003(5)
C5 0.0234(6) 0.0218(6) 0.0222(6) 0.0009(5) 0.0028(5) 0.0022(5)
C6 0.0202(6) 0.0156(5) 0.0198(6) 0.0038(4) 0.0040(5) 0.0053(5)
C7 0.0204(6) 0.0167(6) 0.0193(6) 0.0025(4) 0.0047(5) 0.0059(5)
C8 0.0190(6) 0.0197(6) 0.0183(6) 0.0022(5) 0.0048(5) 0.0043(5)
C9 0.0210(6) 0.0228(6) 0.0203(6) 0.0027(5) 0.0066(5) 0.0013(5)
C10 0.0187(6) 0.0192(6) 0.0196(6) 0.0039(5) 0.0046(5) 0.0066(5)
C11 0.0208(6) 0.0211(6) 0.0177(6) 0.0010(5) 0.0068(5) 0.0019(5)
C12 0.0255(6) 0.0185(6) 0.0210(6) 0.0017(5) 0.0065(5) 0.0068(5)
C13 0.0216(6) 0.0235(6) 0.0200(6) 0.0001(5) 0.0064(5) 0.0089(5)
C14 0.0199(6) 0.0220(6) 0.0157(6) 0.0006(5) 0.0041(5) 0.0037(5)
C15 0.0281(7) 0.0225(6) 0.0252(7) 0.0066(5) 0.0100(5) 0.0114(5)
C16 0.0246(6) 0.0267(7) 0.0259(7) 0.0034(5) 0.0112(5) 0.0114(5)
C17 0.0227(6) 0.0361(8) 0.0298(7) 0.0054(6) 0.0128(5) 0.0063(6)
C18 0.0355(8) 0.0306(7) 0.0276(7) 0.0112(6) 0.0117(6) 0.0080(6)
C19 0.0193(6) 0.0180(6) 0.0170(6) 0.0030(4) 0.0067(4) 0.0036(5)
C20 0.0199(6) 0.0188(6) 0.0210(6) 0.0040(5) 0.0077(5) 0.0078(5)
C21 0.0164(6) 0.0229(6) 0.0211(6) 0.0036(5) 0.0063(5) 0.0057(5)
C22 0.0225(6) 0.0190(6) 0.0182(6) 0.0030(5) 0.0072(5) 0.0038(5)
C23 0.0247(6) 0.0215(6) 0.0262(7) 0.0007(5) 0.0069(5) 0.0109(5)
C24 0.0169(6) 0.0256(6) 0.0250(6) 0.0023(5) 0.0053(5) 0.0078(5)
C25 0.0249(7) 0.0289(7) 0.0275(7) -0.0003(5) 0.0047(5) -0.0034(5)
C26 0.0452(9) 0.0210(7) 0.0413(9) -0.0070(6) 0.0082(7) 0.0071(6)

loop_
_atom_type_symbol
_atom_type_description
_atom_type_scat_dispersion_real
_atom_type_scat_dispersion_imag
_atom_type_scat_source
C C 0.0033 0.0016 'International Tables Vol C Tables 4.2.6.8 and 6.1.1.4'
H H 0.0000 0.0000 'International Tables Vol C Tables 4.2.6.8 and 6.1.1.4'
N N 0.0061 0.0033 'International Tables Vol C Tables 4.2.6.8 and 6.1.1.4'
O O 0.0106 0.0060 'International Tables Vol C Tables 4.2.6.8 and 6.1.1.4'

loop_
_geom_angle_atom_site_label_1
_geom_angle_atom_site_label_2
_geom_angle_atom_site_label_3
_geom_angle
C1 O1 C9 122.28(10)
C10 N1 C11 125.69(11)
C10 N1 H1A 113.2(12)
C11 N1 H1A 119.4(12)
C14 N2 C17 121.08(11)
C14 N2 C18 119.10(11)
C17 N2 C18 116.76(11)
C22 N3 C25 120.31(11)
C22 N3 C26 120.43(12)
C25 N3 C26 117.38(12)
O1 C1 C2 116.24(11)
O1 C1 C6 122.08(11)
C2 C1 C6 121.67(11)
C3 C2 C1 118.60(12)
C3 C2 H2A 120.7
C1 C2 H2A 120.7
C2 C3 C4 120.84(12)
C2 C3 H3A 119.6
C4 C3 H3A 119.6
C5 C4 C3 120.13(12)
C5 C4 H4A 119.9
C3 C4 H4A 119.9
C4 C5 C6 120.11(12)
C4 C5 H5A 119.9
C6 C5 H5A 119.9
C1 C6 C5 118.63(11)
C1 C6 C7 119.44(11)
C5 C6 C7 121.91(11)
O2 C7 C8 123.62(11)
O2 C7 C6 119.66(11)
C8 C7 C6 116.69(11)
C10 C8 C7 120.71(11)
C10 C8 C9 118.84(11)
C7 C8 C9 120.35(11)
O3 C9 O1 114.68(11)
O3 C9 C8 127.78(12)
O1 C9 C8 117.52(11)
N1 C10 C8 119.33(11)
N1 C10 C19 118.47(11)
C8 C10 C19 122.14(11)
C12 C11 C16 119.05(11)
C12 C11 N1 120.21(11)
C16 C11 N1 120.65(11)
C13 C12 C11 120.76(11)
C13 C12 H12A 119.6
C11 C12 H12A 119.6
C12 C13 C14 120.96(11)
C12 C13 H13A 119.5
C14 C13 H13A 119.5
N2 C14 C13 121.99(11)
N2 C14 C15 120.79(11)
C13 C14 C15 117.22(11)
C16 C15 C14 121.24(12)
C16 C15 H15A 119.4
C14 C15 H15A 119.4
C15 C16 C11 120.76(12)
C15 C16 H16A 119.6
C11 C16 H16A 119.6
N2 C17 H17A 109.5
N2 C17 H17B 109.5
H17A C17 H17B 109.5
N2 C17 H17C 109.5
H17A C17 H17C 109.5
H17B C17 H17C 109.5
N2 C18 H18A 109.5
N2 C18 H18B 109.5
H18A C18 H18B 109.5
N2 C18 H18C 109.5
H18A C18 H18C 109.5
H18B C18 H18C 109.5
C20 C19 C24 118.02(11)
C20 C19 C10 121.54(11)
C24 C19 C10 120.45(11)
C21 C20 C19 120.98(11)
C21 C20 H20A 119.5
C19 C20 H20A 119.5
C20 C21 C22 121.39(11)
C20 C21 H21A 119.3
C22 C21 H21A 119.3
N3 C22 C23 121.21(12)
N3 C22 C21 121.71(12)
C23 C22 C21 117.07(11)
C24 C23 C22 120.80(12)
C24 C23 H23A 119.6
C22 C23 H23A 119.6
C23 C24 C19 121.62(12)
C23 C24 H24A 119.2
C19 C24 H24A 119.2
N3 C25 H25A 109.5
N3 C25 H25B 109.5
H25A C25 H25B 109.5
N3 C25 H25C 109.5
H25A C25 H25C 109.5
H25B C25 H25C 109.5
N3 C26 H26A 109.5
N3 C26 H26B 109.5
H26A C26 H26B 109.5
N3 C26 H26C 109.5
H26A C26 H26C 109.5
H26B C26 H26C 109.5

loop_
_geom_bond_atom_site_label_1
_geom_bond_atom_site_label_2
_geom_bond_distance
O1 C1 1.3740(15)
O1 C9 1.3925(15)
O2 C7 1.2500(15)
O3 C9 1.2029(16)
N1 C10 1.3281(16)
N1 C11 1.4348(16)
N1 H1A 0.96(2)
N2 C14 1.3811(16)
N2 C17 1.4468(17)
N2 C18 1.4513(18)
N3 C22 1.3749(16)
N3 C25 1.4493(18)
N3 C26 1.4533(18)
C1 C2 1.3913(18)
C1 C6 1.3897(17)
C2 C3 1.3795(19)
C2 H2A 0.9500
C3 C4 1.394(2)
C3 H3A 0.9500
C4 C5 1.3781(19)
C4 H4A 0.9500
C5 C6 1.4030(17)
C5 H5A 0.9500
C6 C7 1.4717(17)
C7 C8 1.4422(17)
C8 C10 1.4252(17)
C8 C9 1.4568(17)
C10 C19 1.4796(17)
C11 C12 1.3877(18)
C11 C16 1.3855(18)
C12 C13 1.3856(17)
C12 H12A 0.9500
C13 C14 1.4085(17)
C13 H13A 0.9500
C14 C15 1.4075(18)
C15 C16 1.3813(18)
C15 H15A 0.9500
C16 H16A 0.9500
C17 H17A 0.9800
C17 H17B 0.9800
C17 H17C 0.9800
C18 H18A 0.9800
C18 H18B 0.9800
C18 H18C 0.9800
C19 C20 1.3944(17)
C19 C24 1.3914(17)
C20 C21 1.3821(17)
C20 H20A 0.9500
C21 C22 1.4092(17)
C21 H21A 0.9500
C22 C23 1.4093(18)
C23 C24 1.3820(18)
C23 H23A 0.9500
C24 H24A 0.9500
C25 H25A 0.9800
C25 H25B 0.9800
C25 H25C 0.9800
C26 H26A 0.9800
C26 H26B 0.9800
C26 H26C 0.9800

loop_
_geom_torsion_atom_site_label_1
_geom_torsion_atom_site_label_2
_geom_torsion_atom_site_label_3
_geom_torsion_atom_site_label_4
_geom_torsion
C9 O1 C1 C2 -177.54(11)
C9 O1 C1 C6 3.26(18)
O1 C1 C2 C3 -178.26(11)
C6 C1 C2 C3 0.94(19)
C1 C2 C3 C4 0.2(2)
C2 C3 C4 C5 -0.8(2)
C3 C4 C5 C6 0.3(2)
O1 C1 C6 C5 177.66(11)
C2 C1 C6 C5 -1.50(18)
O1 C1 C6 C7 -3.97(18)
C2 C1 C6 C7 176.88(11)
C4 C5 C6 C1 0.88(19)
C4 C5 C6 C7 -177.45(12)
C1 C6 C7 O2 177.34(11)
C5 C6 C7 O2 -4.34(18)
C1 C6 C7 C8 -4.52(17)
C5 C6 C7 C8 173.80(11)
O2 C7 C8 C10 8.05(19)
C6 C7 C8 C10 -170.01(11)
O2 C7 C8 C9 -168.23(12)
C6 C7 C8 C9 13.71(17)
C1 O1 C9 O3 -172.69(12)
C1 O1 C9 C8 5.98(18)
C10 C8 C9 O3 -12.5(2)
C7 C8 C9 O3 163.88(14)
C10 C8 C9 O1 169.07(11)
C7 C8 C9 O1 -14.59(18)
C11 N1 C10 C8 164.68(12)
C11 N1 C10 C19 -12.69(19)
C7 C8 C10 N1 -12.68(18)
C9 C8 C10 N1 163.64(12)
C7 C8 C10 C19 164.59(11)
C9 C8 C10 C19 -19.08(18)
C10 N1 C11 C12 126.75(14)
C10 N1 C11 C16 -56.79(19)
C16 C11 C12 C13 1.14(19)
N1 C11 C12 C13 177.66(11)
C11 C12 C13 C14 -1.02(19)
C17 N2 C14 C13 4.93(19)
C18 N2 C14 C13 164.49(12)
C17 N2 C14 C15 -175.78(12)
C18 N2 C14 C15 -16.23(19)
C12 C13 C14 N2 179.45(12)
C12 C13 C14 C15 0.13(18)
N2 C14 C15 C16 -178.70(12)
C13 C14 C15 C16 0.63(19)
C14 C15 C16 C11 -0.5(2)
C12 C11 C16 C15 -0.4(2)
N1 C11 C16 C15 -176.88(12)
N1 C10 C19 C20 -59.34(16)
C8 C10 C19 C20 123.36(13)
N1 C10 C19 C24 120.59(13)
C8 C10 C19 C24 -56.71(17)
C24 C19 C20 C21 2.34(18)
C10 C19 C20 C21 -177.73(11)
C19 C20 C21 C22 -2.11(18)
C25 N3 C22 C23 -172.32(12)
C26 N3 C22 C23 -8.34(19)
C25 N3 C22 C21 8.89(19)
C26 N3 C22 C21 172.86(12)
C20 C21 C22 N3 178.09(11)
C20 C21 C22 C23 -0.75(18)
N3 C22 C23 C24 -175.49(12)
C21 C22 C23 C24 3.36(19)
C22 C23 C24 C19 -3.2(2)
C20 C19 C24 C23 0.30(19)
C10 C19 C24 C23 -179.63(12)
